data_7217547
loop_
_publ_author_name
'Singh, Udai P.'
'Narang, Shikha'

_publ_section_title
;
 A supramolecular approach towards the construction of molecular salts
 using phosphonic acid and pyrazole
;
_journal_issue 33
_journal_name_full CrystEngComm
_journal_page_first 7777
_journal_paper_doi 10.1039/C4CE00484A
_journal_volume 16
_journal_year 2014
_chemical_formula_moiety 'C11 H17 N4, C3 H6 O5 P'
_chemical_formula_sum 'C14 H23 N4 O5 P'
_chemical_formula_weight 358.33
_chemical_name_systematic
; 
 ? 
;
_space_group_IT_number 14
_symmetry_cell_setting monoclinic
_symmetry_space_group_name_Hall '-P 2ybc'
_symmetry_space_group_name_H-M 'P 1 21/c 1'
_atom_sites_solution_hydrogens geom
_atom_sites_solution_primary direct
_atom_sites_solution_secondary difmap
_audit_creation_method SHELXL-97
_cell_angle_alpha 90.00
_cell_angle_beta 102.843(12)
_cell_angle_gamma 90.00
_cell_formula_units_Z 4
_cell_length_a 10.364(3)
_cell_length_b 16.227(4)
_cell_length_c 11.093(3)
_cell_measurement_reflns_used 126
_cell_measurement_temperature 296(2)
_cell_measurement_theta_max 25.00
_cell_measurement_theta_min 2.02
_cell_volume 1818.9(9)
_computing_cell_refinement 'Bruker kappa Apex'
_computing_data_collection 'Bruker kappa Apex'
_computing_data_reduction 'Bruker SAINT'
_computing_molecular_graphics 'Bruker XSHELL'
_computing_publication_material 'Bruker XSHELL'
_computing_structure_refinement 'SHELXL-97 (Sheldrick, 2008)'
_computing_structure_solution 'SHELXS-97 (Sheldrick, 2008)'
_diffrn_ambient_temperature 296(2)
_diffrn_measured_fraction_theta_full 0.999
_diffrn_measured_fraction_theta_max 0.999
_diffrn_measurement_device_type 'CCD area detector'
_diffrn_measurement_method 'phi and omega scans'
_diffrn_radiation_monochromator graphite
_diffrn_radiation_source 'fine-focus sealed tube'
_diffrn_radiation_type MoK\a
_diffrn_radiation_wavelength 0.71073
_diffrn_reflns_av_R_equivalents 0.0863
_diffrn_reflns_av_sigmaI/netI 0.3180
_diffrn_reflns_limit_h_max 12
_diffrn_reflns_limit_h_min -12
_diffrn_reflns_limit_k_max 19
_diffrn_reflns_limit_k_min -19
_diffrn_reflns_limit_l_max 12
_diffrn_reflns_limit_l_min -13
_diffrn_reflns_number 22721
_diffrn_reflns_theta_full 25.00
_diffrn_reflns_theta_max 25.00
_diffrn_reflns_theta_min 2.02
_exptl_absorpt_coefficient_mu 0.182
_exptl_absorpt_correction_T_max 0.968
_exptl_absorpt_correction_T_min 0.966
_exptl_absorpt_correction_type multi-scan
_exptl_absorpt_process_details '(SADABS; Bruker, 2000)'
_exptl_crystal_colour white
_exptl_crystal_density_diffrn 1.309
_exptl_crystal_density_method 'not measured'
_exptl_crystal_description block
_exptl_crystal_F_000 760.0
_exptl_crystal_size_max 0.19
_exptl_crystal_size_mid 0.19
_exptl_crystal_size_min 0.18
_refine_diff_density_max 0.520
_refine_diff_density_min -0.637
_refine_diff_density_rms 0.128
_refine_ls_extinction_method none
_refine_ls_goodness_of_fit_ref 1.082
_refine_ls_hydrogen_treatment constr
_refine_ls_matrix_type full
_refine_ls_number_parameters 223
_refine_ls_number_reflns 3197
_refine_ls_number_restraints 0
_refine_ls_restrained_S_all 1.082
_refine_ls_R_factor_all 0.1719
_refine_ls_R_factor_gt 0.0368
_refine_ls_shift/su_max 0.000
_refine_ls_shift/su_mean 0.000
_refine_ls_structure_factor_coef Fsqd
_refine_ls_weighting_details 'calc w=1/[\s^2^(Fo^2^)+(0.0947P)^2^+0.2920P] where P=(Fo^2^+2Fc^2^)/3'
_refine_ls_weighting_scheme calc
_refine_ls_wR_factor_gt 0.1236
_refine_ls_wR_factor_ref 0.1534
_reflns_number_gt 2217
_reflns_number_total 3197
_reflns_threshold_expression >2sigma(I)
_cod_duplicate_entry 7216725
_cod_data_source_file c4ce00484a2.cif
_cod_data_source_block ups1234shi_0m
_cod_depositor_comments
;
The following automatic conversions were performed:

'_symmetry_cell_setting' value 'Monoclinic' changed to 'monoclinic'
according to
/usr/data/users/saulius/crontab/automatic-downloads/current/RSC/lib/dictionaries/cif_core.dic
dictionary named 'cif_core.dic' version 2.4.2 from 2011-04-26.

Automatic conversion script
Id: cif_fix_values 2281 2013-09-26 08:29:07Z andrius 
;
_cod_original_cell_volume 1818.9(8)
_cod_original_sg_symbol_H-M 'P 21/c'
_cod_database_code 7217547

loop_
_symmetry_equiv_pos_as_xyz
'x, y, z'
'-x, y+1/2, -z+1/2'
'-x, -y, -z'
'x, -y-1/2, z-1/2'

loop_
_atom_site_label
_atom_site_type_symbol
_atom_site_fract_x
_atom_site_fract_y
_atom_site_fract_z
_atom_site_U_iso_or_equiv
_atom_site_adp_type
_atom_site_occupancy
_atom_site_symmetry_multiplicity
_atom_site_calc_flag
_atom_site_refinement_flags
P1 P 0.39650(7) 0.06475(3) 0.60588(5) 0.0281(2) Uani 1 1 d .
O1 O 0.5515(2) 0.06168(10) 0.64454(15) 0.0391(5) Uani 1 1 d .
H1E H 0.5812 0.0475 0.5851 0.059 Uiso 1 1 calc R
O2 O 0.3403(2) -0.01068(9) 0.53367(15) 0.0390(5) Uani 1 1 d .
O3 O 0.3478(2) 0.08037(9) 0.72229(14) 0.0395(5) Uani 1 1 d .
O4 O 0.3147(3) 0.36128(12) 0.49792(19) 0.0654(8) Uani 1 1 d .
O5 O 0.4319(2) 0.30166(10) 0.37849(15) 0.0449(5) Uani 1 1 d .
H5Z H 0.4157 0.3447 0.3392 0.067 Uiso 1 1 calc R
N1 N 0.1673(3) 0.50445(11) 0.30311(18) 0.0350(6) Uani 1 1 d .
H1D H 0.2284 0.4799 0.2756 0.042 Uiso 1 1 calc R
N2 N 0.0380(3) 0.49307(10) 0.26134(17) 0.0327(6) Uani 1 1 d .
H2D H 0.0026 0.4600 0.2026 0.039 Uiso 1 1 calc R
N3 N 0.1558(3) 0.86072(11) 0.49550(17) 0.0375(6) Uani 1 1 d .
H3D H 0.2041 0.9025 0.5240 0.045 Uiso 1 1 calc R
N4 N 0.0626(3) 0.86131(11) 0.38812(18) 0.0388(6) Uani 1 1 d .
C4 C 0.3234(3) 0.58438(17) 0.4599(3) 0.0478(7) Uani 1 1 d .
H4B H 0.3393 0.5664 0.5444 0.072 Uiso 1 1 calc R
H4C H 0.3320 0.6432 0.4574 0.072 Uiso 1 1 calc R
H4A H 0.3867 0.5592 0.4201 0.072 Uiso 1 1 calc R
C5 C 0.1878(3) 0.56017(12) 0.3948(2) 0.0308(6) Uani 1 1 d .
C6 C 0.0645(3) 0.58563(11) 0.41078(18) 0.0255(6) Uani 1 1 d .
C7 C -0.0293(3) 0.54130(12) 0.32529(18) 0.0279(6) Uani 1 1 d .
C8 C -0.1747(3) 0.53942(14) 0.2987(2) 0.0390(7) Uani 1 1 d .
H8B H -0.2094 0.5705 0.2250 0.058 Uiso 1 1 calc R
H8C H -0.2049 0.5632 0.3668 0.058 Uiso 1 1 calc R
H8A H -0.2047 0.4834 0.2871 0.058 Uiso 1 1 calc R
C9 C 0.0368(3) 0.64734(11) 0.50428(18) 0.0287(6) Uani 1 1 d .
H9A H 0.0868 0.6316 0.5856 0.034 Uiso 1 1 calc R
H9B H -0.0564 0.6445 0.5056 0.034 Uiso 1 1 calc R
C14 C -0.0971(3) 0.76250(15) 0.2705(2) 0.0451(8) Uani 1 1 d .
H14C H -0.1293 0.8113 0.2246 0.068 Uiso 1 1 calc R
H14B H -0.1681 0.7366 0.2989 0.068 Uiso 1 1 calc R
H14A H -0.0629 0.7251 0.2182 0.068 Uiso 1 1 calc R
C13 C 0.0098(3) 0.78503(12) 0.37829(19) 0.0308(6) Uani 1 1 d .
C12 C 0.0709(3) 0.73621(11) 0.47960(18) 0.0260(6) Uani 1 1 d .
C11 C 0.1635(3) 0.78626(12) 0.55268(19) 0.0310(6) Uani 1 1 d .
C10 C 0.2601(3) 0.77157(16) 0.6727(2) 0.0468(8) Uani 1 1 d .
H10C H 0.3338 0.8085 0.6795 0.070 Uiso 1 1 calc R
H10B H 0.2910 0.7157 0.6757 0.070 Uiso 1 1 calc R
H10A H 0.2175 0.7811 0.7400 0.070 Uiso 1 1 calc R
C3 C 0.3836(3) 0.30585(13) 0.4791(2) 0.0353(6) Uani 1 1 d .
C2 C 0.4240(3) 0.23387(13) 0.5636(2) 0.0424(8) Uani 1 1 d .
H2B H 0.3989 0.2442 0.6415 0.051 Uiso 1 1 calc R
H2A H 0.5194 0.2279 0.5806 0.051 Uiso 1 1 calc R
C1 C 0.3588(3) 0.15340(13) 0.5069(2) 0.0389(7) Uani 1 1 d .
H1A H 0.3871 0.1426 0.4307 0.047 Uiso 1 1 calc R
H1B H 0.2636 0.1611 0.4859 0.047 Uiso 1 1 calc R

loop_
_atom_site_aniso_label
_atom_site_aniso_U_11
_atom_site_aniso_U_22
_atom_site_aniso_U_33
_atom_site_aniso_U_23
_atom_site_aniso_U_13
_atom_site_aniso_U_12
P1 0.0311(5) 0.0244(3) 0.0303(3) -0.0042(2) 0.0102(3) -0.0057(3)
O1 0.0298(14) 0.0475(10) 0.0394(9) -0.0098(7) 0.0062(8) -0.0024(8)
O2 0.0427(15) 0.0306(8) 0.0474(9) -0.0116(7) 0.0177(9) -0.0121(8)
O3 0.0472(16) 0.0368(8) 0.0404(9) -0.0078(7) 0.0227(9) -0.0094(8)
O4 0.089(2) 0.0553(12) 0.0613(12) 0.0071(9) 0.0368(13) 0.0249(12)
O5 0.0560(17) 0.0422(9) 0.0396(9) 0.0110(7) 0.0171(9) 0.0128(10)
N1 0.0343(18) 0.0282(9) 0.0455(11) -0.0044(8) 0.0153(10) 0.0023(10)
N2 0.0396(18) 0.0238(9) 0.0343(9) -0.0079(7) 0.0074(10) -0.0013(9)
N3 0.0411(18) 0.0237(9) 0.0432(11) -0.0013(8) 0.0000(10) -0.0079(9)
N4 0.0445(19) 0.0247(9) 0.0436(11) 0.0063(8) 0.0017(10) -0.0046(10)
C4 0.030(2) 0.0484(14) 0.0637(16) -0.0030(13) 0.0074(14) -0.0050(14)
C5 0.031(2) 0.0215(10) 0.0387(12) 0.0018(8) 0.0058(11) -0.0016(10)
C6 0.0295(18) 0.0174(9) 0.0289(10) 0.0017(8) 0.0053(10) -0.0011(10)
C7 0.0329(19) 0.0194(9) 0.0309(11) 0.0020(8) 0.0063(10) 0.0009(10)
C8 0.034(2) 0.0357(12) 0.0449(13) -0.0034(10) 0.0032(12) -0.0020(12)
C9 0.0369(19) 0.0215(10) 0.0283(10) 0.0001(8) 0.0083(10) -0.0012(10)
C14 0.048(2) 0.0357(13) 0.0428(13) 0.0070(10) -0.0079(12) -0.0002(13)
C13 0.033(2) 0.0234(10) 0.0342(11) 0.0017(8) 0.0040(11) -0.0001(10)
C12 0.0299(18) 0.0194(9) 0.0289(10) -0.0015(8) 0.0070(10) -0.0003(10)
C11 0.0343(19) 0.0260(10) 0.0316(11) -0.0022(9) 0.0047(11) 0.0003(11)
C10 0.051(2) 0.0444(14) 0.0378(13) -0.0079(10) -0.0068(13) -0.0024(13)
C3 0.039(2) 0.0324(12) 0.0340(11) -0.0024(9) 0.0058(11) -0.0070(12)
C2 0.056(2) 0.0352(12) 0.0322(11) 0.0013(9) 0.0024(12) -0.0108(13)
C1 0.041(2) 0.0347(12) 0.0370(12) 0.0005(9) -0.0005(11) -0.0095(12)

loop_
_atom_type_symbol
_atom_type_description
_atom_type_scat_dispersion_real
_atom_type_scat_dispersion_imag
_atom_type_scat_source
C C 0.0033 0.0016 'International Tables Vol C Tables 4.2.6.8 and 6.1.1.4'
H H 0.0000 0.0000 'International Tables Vol C Tables 4.2.6.8 and 6.1.1.4'
N N 0.0061 0.0033 'International Tables Vol C Tables 4.2.6.8 and 6.1.1.4'
O O 0.0106 0.0060 'International Tables Vol C Tables 4.2.6.8 and 6.1.1.4'
P P 0.1023 0.0942 'International Tables Vol C Tables 4.2.6.8 and 6.1.1.4'

loop_
_geom_angle_atom_site_label_1
_geom_angle_atom_site_label_2
_geom_angle_atom_site_label_3
_geom_angle
O2 P1 O3 115.35(10)
O2 P1 O1 111.76(10)
O3 P1 O1 106.76(10)
O2 P1 C1 108.61(11)
O3 P1 C1 108.63(11)
O1 P1 C1 105.22(12)
P1 O1 H1E 109.5
C3 O5 H5Z 109.5
N2 N1 C5 109.6(2)
N2 N1 H1D 125.2
C5 N1 H1D 125.2
N1 N2 C7 109.55(19)
N1 N2 H2D 125.2
C7 N2 H2D 125.2
N4 N3 C11 111.90(19)
N4 N3 H3D 124.0
C11 N3 H3D 124.0
C13 N4 N3 105.16(18)
C5 C4 H4B 109.5
C5 C4 H4C 109.5
H4B C4 H4C 109.5
C5 C4 H4A 109.5
H4B C4 H4A 109.5
H4C C4 H4A 109.5
N1 C5 C6 107.6(2)
N1 C5 C4 121.4(3)
C6 C5 C4 131.1(2)
C5 C6 C7 106.3(2)
C5 C6 C9 127.1(2)
C7 C6 C9 126.6(2)
N2 C7 C6 107.0(2)
N2 C7 C8 120.6(2)
C6 C7 C8 132.4(2)
C7 C8 H8B 109.5
C7 C8 H8C 109.5
H8B C8 H8C 109.5
C7 C8 H8A 109.5
H8B C8 H8A 109.5
H8C C8 H8A 109.5
C6 C9 C12 114.57(17)
C6 C9 H9A 108.6
C12 C9 H9A 108.6
C6 C9 H9B 108.6
C12 C9 H9B 108.6
H9A C9 H9B 107.6
C13 C14 H14C 109.5
C13 C14 H14B 109.5
H14C C14 H14B 109.5
C13 C14 H14A 109.5
H14C C14 H14A 109.5
H14B C14 H14A 109.5
N4 C13 C12 110.5(2)
N4 C13 C14 120.5(2)
C12 C13 C14 128.93(19)
C11 C12 C13 105.64(17)
C11 C12 C9 127.7(2)
C13 C12 C9 126.6(2)
N3 C11 C12 106.8(2)
N3 C11 C10 121.0(2)
C12 C11 C10 132.2(2)
C11 C10 H10C 109.5
C11 C10 H10B 109.5
H10C C10 H10B 109.5
C11 C10 H10A 109.5
H10C C10 H10A 109.5
H10B C10 H10A 109.5
O4 C3 O5 122.6(2)
O4 C3 C2 124.9(2)
O5 C3 C2 112.5(2)
C3 C2 C1 111.7(2)
C3 C2 H2B 109.3
C1 C2 H2B 109.3
C3 C2 H2A 109.3
C1 C2 H2A 109.3
H2B C2 H2A 107.9
C2 C1 P1 114.37(18)
C2 C1 H1A 108.7
P1 C1 H1A 108.7
C2 C1 H1B 108.7
P1 C1 H1B 108.7
H1A C1 H1B 107.6

loop_
_geom_bond_atom_site_label_1
_geom_bond_atom_site_label_2
_geom_bond_distance
P1 O2 1.5072(16)
P1 O3 1.5087(16)
P1 O1 1.569(2)
P1 C1 1.799(2)
O1 H1E 0.8200
O4 C3 1.196(3)
O5 C3 1.323(3)
O5 H5Z 0.8200
N1 N2 1.330(3)
N1 C5 1.342(3)
N1 H1D 0.8600
N2 C7 1.350(3)
N2 H2D 0.8600
N3 N4 1.356(3)
N3 C11 1.359(3)
N3 H3D 0.8600
N4 C13 1.348(3)
C4 C5 1.483(4)
C4 H4B 0.9600
C4 H4C 0.9600
C4 H4A 0.9600
C5 C6 1.391(4)
C6 C7 1.397(3)
C6 C9 1.515(3)
C7 C8 1.470(4)
C8 H8B 0.9600
C8 H8C 0.9600
C8 H8A 0.9600
C9 C12 1.524(3)
C9 H9A 0.9700
C9 H9B 0.9700
C14 C13 1.484(4)
C14 H14C 0.9600
C14 H14B 0.9600
C14 H14A 0.9600
C13 C12 1.405(3)
C12 C11 1.376(3)
C11 C10 1.497(4)
C10 H10C 0.9600
C10 H10B 0.9600
C10 H10A 0.9600
C3 C2 1.498(3)
C2 C1 1.539(3)
C2 H2B 0.9700
C2 H2A 0.9700
C1 H1A 0.9700
C1 H1B 0.9700

loop_
_geom_torsion_atom_site_label_1
_geom_torsion_atom_site_label_2
_geom_torsion_atom_site_label_3
_geom_torsion_atom_site_label_4
_geom_torsion
C5 N1 N2 C7 -0.1(2)
C11 N3 N4 C13 0.4(3)
N2 N1 C5 C6 -0.5(2)
N2 N1 C5 C4 179.3(2)
N1 C5 C6 C7 0.8(2)
C4 C5 C6 C7 -178.9(2)
N1 C5 C6 C9 179.35(18)
C4 C5 C6 C9 -0.4(4)
N1 N2 C7 C6 0.6(2)
N1 N2 C7 C8 -178.94(18)
C5 C6 C7 N2 -0.9(2)
C9 C6 C7 N2 -179.40(18)
C5 C6 C7 C8 178.6(2)
C9 C6 C7 C8 0.1(3)
C5 C6 C9 C12 69.9(3)
C7 C6 C9 C12 -111.8(3)
N3 N4 C13 C12 -0.4(3)
N3 N4 C13 C14 -180.0(2)
N4 C13 C12 C11 0.2(3)
C14 C13 C12 C11 179.8(3)
N4 C13 C12 C9 178.2(2)
C14 C13 C12 C9 -2.2(4)
C6 C9 C12 C11 -116.9(3)
C6 C9 C12 C13 65.5(3)
N4 N3 C11 C12 -0.3(3)
N4 N3 C11 C10 179.9(2)
C13 C12 C11 N3 0.0(3)
C9 C12 C11 N3 -177.9(2)
C13 C12 C11 C10 179.8(3)
C9 C12 C11 C10 1.9(5)
O4 C3 C2 C1 111.0(3)
O5 C3 C2 C1 -68.4(3)
C3 C2 C1 P1 -177.3(2)
O2 P1 C1 C2 -173.3(2)
O3 P1 C1 C2 60.5(3)
O1 P1 C1 C2 -53.5(2)
